data_2228473
loop_
_publ_author_name
'Fei, Zhuan'
'Cai, Qun'
'Li, Lin'

_publ_section_title
;
 2-(Dimethylamino)anthraquinone
;
_journal_coeditor_code NG5045
_journal_issue 12
_journal_name_full 'Acta Crystallographica Section E'
_journal_page_first o3091
_journal_paper_doi 10.1107/S1600536810044636
_journal_volume 66
_journal_year 2010
_chemical_formula_iupac 'C16 H13 N O2'
_chemical_formula_moiety 'C16 H13 N O2'
_chemical_formula_sum 'C16 H13 N O2'
_chemical_formula_weight 251.27
_chemical_name_systematic
;
2-(Dimethylamino)anthraquinone
;
_space_group_IT_number 14
_symmetry_cell_setting monoclinic
_symmetry_space_group_name_Hall '-P 2yn'
_symmetry_space_group_name_H-M 'P 1 21/n 1'
_atom_sites_solution_hydrogens geom
_atom_sites_solution_primary direct
_atom_sites_solution_secondary difmap
_audit_creation_method SHELXL-97
_cell_angle_alpha 90.00
_cell_angle_beta 95.979(2)
_cell_angle_gamma 90.00
_cell_formula_units_Z 4
_cell_length_a 4.8614(6)
_cell_length_b 19.945(2)
_cell_length_c 12.8624(15)
_cell_measurement_reflns_used 4567
_cell_measurement_temperature 298(2)
_cell_measurement_theta_max 28.06
_cell_measurement_theta_min 2.59
_cell_volume 1240.4(2)
_computing_cell_refinement 'SAINT (Bruker, 1999)'
_computing_data_collection 'SMART (Bruker, 1997)'
_computing_data_reduction 'SAINT (Bruker, 1999)'
_computing_molecular_graphics 'SHELXTL (Sheldrick, 2008)'
_computing_publication_material 'SHELXTL (Sheldrick, 2008)'
_computing_structure_refinement 'SHELXL97 (Sheldrick, 2008)'
_computing_structure_solution 'SHELXS97 (Sheldrick, 2008)'
_diffrn_ambient_temperature 298(2)
_diffrn_measured_fraction_theta_full 0.987
_diffrn_measured_fraction_theta_max 0.987
_diffrn_measurement_device_type 'Bruker SMART CCD area-detector'
_diffrn_measurement_method 'phi and omega scans'
_diffrn_radiation_monochromator graphite
_diffrn_radiation_source 'fine-focus sealed tube'
_diffrn_radiation_type MoK\a
_diffrn_radiation_wavelength 0.71073
_diffrn_reflns_av_R_equivalents 0.0223
_diffrn_reflns_av_sigmaI/netI 0.0175
_diffrn_reflns_limit_h_max 6
_diffrn_reflns_limit_h_min -6
_diffrn_reflns_limit_k_max 26
_diffrn_reflns_limit_k_min -26
_diffrn_reflns_limit_l_max 17
_diffrn_reflns_limit_l_min -17
_diffrn_reflns_number 14833
_diffrn_reflns_theta_full 28.29
_diffrn_reflns_theta_max 28.29
_diffrn_reflns_theta_min 2.59
_exptl_absorpt_coefficient_mu 0.089
_exptl_absorpt_correction_type none
_exptl_crystal_colour red
_exptl_crystal_density_diffrn 1.346
_exptl_crystal_density_method 'not measured'
_exptl_crystal_description block
_exptl_crystal_F_000 528
_exptl_crystal_size_max 0.23
_exptl_crystal_size_mid 0.20
_exptl_crystal_size_min 0.12
_refine_diff_density_max 0.299
_refine_diff_density_min -0.172
_refine_ls_extinction_method none
_refine_ls_goodness_of_fit_ref 1.026
_refine_ls_hydrogen_treatment constr
_refine_ls_matrix_type full
_refine_ls_number_parameters 174
_refine_ls_number_reflns 3050
_refine_ls_number_restraints 0
_refine_ls_restrained_S_all 1.026
_refine_ls_R_factor_all 0.0716
_refine_ls_R_factor_gt 0.0549
_refine_ls_shift/su_max 0.000
_refine_ls_shift/su_mean 0.000
_refine_ls_structure_factor_coef Fsqd
_refine_ls_weighting_details 'calc w=1/[\s^2^(Fo^2^)+(0.0842P)^2^+0.2178P] where P=(Fo^2^+2Fc^2^)/3'
_refine_ls_weighting_scheme calc
_refine_ls_wR_factor_gt 0.1484
_refine_ls_wR_factor_ref 0.1612
_reflns_number_gt 2267
_reflns_number_total 3050
_reflns_threshold_expression I>2sigma(I)
_cod_data_source_file ng5045.cif
_cod_data_source_block I
_cod_original_cell_volume 1240.3(3)
_cod_original_sg_symbol_H-M 'P 21/n'
_cod_database_code 2228473
_cod_database_fobs_code 2228473

loop_
_symmetry_equiv_pos_as_xyz
'x, y, z'
'-x+1/2, y+1/2, -z+1/2'
'-x, -y, -z'
'x-1/2, -y-1/2, z-1/2'

loop_
_atom_site_type_symbol
_atom_site_label
_atom_site_fract_x
_atom_site_fract_y
_atom_site_fract_z
_atom_site_U_iso_or_equiv
_atom_site_adp_type
_atom_site_calc_flag
_atom_site_refinement_flags
_atom_site_occupancy
_atom_site_disorder_assembly
_atom_site_disorder_group
C C1 0.6324(3) -0.00602(7) 0.25988(10) 0.0429(3) Uani d . 1 . .
C C2 0.6624(3) 0.00659(8) 0.36860(11) 0.0478(3) Uani d . 1 . .
H H2 0.5603 -0.0184 0.4120 0.057 Uiso calc R 1 . .
C C3 0.8390(3) 0.05496(8) 0.41090(10) 0.0478(4) Uani d . 1 . .
H H3 0.8533 0.0623 0.4827 0.057 Uiso calc R 1 . .
C C4 0.9988(3) 0.09367(7) 0.34945(10) 0.0426(3) Uani d . 1 . .
C C5 1.1903(3) 0.14348(8) 0.39853(11) 0.0505(4) Uani d . 1 . .
C C6 1.3534(3) 0.18380(7) 0.32916(12) 0.0473(3) Uani d . 1 . .
C C7 1.5374(4) 0.23222(9) 0.37330(14) 0.0618(4) Uani d . 1 . .
H H7 1.5556 0.2395 0.4451 0.074 Uiso calc R 1 . .
C C8 1.6923(4) 0.26926(9) 0.30989(17) 0.0708(5) Uani d . 1 . .
H H8 1.8159 0.3012 0.3395 0.085 Uiso calc R 1 . .
C C9 1.6661(4) 0.25959(9) 0.20389(17) 0.0677(5) Uani d . 1 . .
H H9 1.7712 0.2850 0.1621 0.081 Uiso calc R 1 . .
C C10 1.4840(3) 0.21210(8) 0.15899(14) 0.0580(4) Uani d . 1 . .
H H10 1.4665 0.2057 0.0870 0.070 Uiso calc R 1 . .
C C11 1.3265(3) 0.17382(7) 0.22145(11) 0.0461(3) Uani d . 1 . .
C C12 1.1329(3) 0.12237(8) 0.17157(11) 0.0471(3) Uani d . 1 . .
C C13 0.9685(3) 0.08246(7) 0.24153(10) 0.0407(3) Uani d . 1 . .
C C14 0.7881(3) 0.03404(7) 0.19746(10) 0.0438(3) Uani d . 1 . .
H H14 0.7694 0.0279 0.1254 0.053 Uiso calc R 1 . .
C C15 0.3016(4) -0.09571(9) 0.28401(14) 0.0622(4) Uani d . 1 . .
H H15A 0.4210 -0.1127 0.3422 0.093 Uiso calc R 1 . .
H H15B 0.2182 -0.1325 0.2443 0.093 Uiso calc R 1 . .
H H15C 0.1597 -0.0685 0.3092 0.093 Uiso calc R 1 . .
C C16 0.3996(4) -0.06205(9) 0.10626(13) 0.0647(5) Uani d . 1 . .
H H16A 0.3266 -0.0204 0.0778 0.097 Uiso calc R 1 . .
H H16B 0.2655 -0.0970 0.0911 0.097 Uiso calc R 1 . .
H H16C 0.5656 -0.0730 0.0755 0.097 Uiso calc R 1 . .
N N1 0.4616(3) -0.05562(7) 0.21809(10) 0.0534(3) Uani d . 1 . .
O O1 1.2204(3) 0.15165(7) 0.49310(9) 0.0779(4) Uani d . 1 . .
O O2 1.1100(3) 0.11368(7) 0.07767(8) 0.0725(4) Uani d . 1 . .

loop_
_atom_site_aniso_label
_atom_site_aniso_U_11
_atom_site_aniso_U_22
_atom_site_aniso_U_33
_atom_site_aniso_U_12
_atom_site_aniso_U_13
_atom_site_aniso_U_23
C1 0.0394(7) 0.0500(7) 0.0395(7) 0.0056(6) 0.0045(5) 0.0006(6)
C2 0.0503(8) 0.0574(8) 0.0372(7) -0.0002(6) 0.0118(6) 0.0048(6)
C3 0.0533(8) 0.0607(9) 0.0300(6) 0.0038(6) 0.0072(5) -0.0004(6)
C4 0.0428(7) 0.0500(8) 0.0348(7) 0.0063(6) 0.0031(5) 0.0003(5)
C5 0.0528(8) 0.0572(8) 0.0405(7) 0.0033(7) 0.0007(6) -0.0029(6)
C6 0.0428(7) 0.0468(7) 0.0511(8) 0.0049(6) -0.0008(6) 0.0015(6)
C7 0.0619(10) 0.0573(9) 0.0636(10) -0.0020(8) -0.0054(8) -0.0038(8)
C8 0.0616(11) 0.0525(9) 0.0953(15) -0.0101(8) -0.0066(9) 0.0051(9)
C9 0.0583(10) 0.0566(10) 0.0880(14) -0.0053(8) 0.0064(9) 0.0207(9)
C10 0.0536(9) 0.0602(9) 0.0604(10) 0.0034(7) 0.0073(7) 0.0147(7)
C11 0.0403(7) 0.0492(8) 0.0486(8) 0.0069(6) 0.0037(6) 0.0068(6)
C12 0.0456(8) 0.0590(8) 0.0371(7) 0.0037(6) 0.0060(6) 0.0040(6)
C13 0.0389(7) 0.0486(7) 0.0347(6) 0.0064(5) 0.0043(5) 0.0024(5)
C14 0.0456(7) 0.0558(8) 0.0301(6) 0.0039(6) 0.0043(5) 0.0002(6)
C15 0.0617(10) 0.0640(10) 0.0616(10) -0.0096(8) 0.0105(8) 0.0028(8)
C16 0.0747(11) 0.0685(10) 0.0499(9) -0.0116(9) 0.0008(8) -0.0073(8)
N1 0.0556(7) 0.0605(8) 0.0445(7) -0.0093(6) 0.0065(5) -0.0016(6)
O1 0.0973(10) 0.0948(10) 0.0405(6) -0.0258(8) 0.0023(6) -0.0124(6)
O2 0.0806(8) 0.1016(10) 0.0368(6) -0.0258(7) 0.0128(5) -0.0003(6)

loop_
_atom_type_symbol
_atom_type_description
_atom_type_scat_dispersion_real
_atom_type_scat_dispersion_imag
_atom_type_scat_source
C C 0.0033 0.0016 'International Tables Vol C Tables 4.2.6.8 and 6.1.1.4'
H H 0.0000 0.0000 'International Tables Vol C Tables 4.2.6.8 and 6.1.1.4'
N N 0.0061 0.0033 'International Tables Vol C Tables 4.2.6.8 and 6.1.1.4'
O O 0.0106 0.0060 'International Tables Vol C Tables 4.2.6.8 and 6.1.1.4'

loop_
_geom_angle_atom_site_label_1
_geom_angle_atom_site_label_2
_geom_angle_atom_site_label_3
_geom_angle_site_symmetry_1
_geom_angle_site_symmetry_3
_geom_angle
_geom_angle_publ_flag
N1 C1 C14 . . 121.85(12) ?
N1 C1 C2 . . 120.95(13) ?
C14 C1 C2 . . 117.20(13) ?
C3 C2 C1 . . 121.02(13) ?
C3 C2 H2 . . 119.5 ?
C1 C2 H2 . . 119.5 ?
C2 C3 C4 . . 121.89(12) ?
C2 C3 H3 . . 119.1 ?
C4 C3 H3 . . 119.1 ?
C3 C4 C13 . . 117.77(13) ?
C3 C4 C5 . . 119.92(12) ?
C13 C4 C5 . . 122.31(13) ?
O1 C5 C4 . . 121.78(14) ?
O1 C5 C6 . . 120.58(14) ?
C4 C5 C6 . . 117.64(12) ?
C11 C6 C7 . . 119.56(14) ?
C11 C6 C5 . . 121.20(13) ?
C7 C6 C5 . . 119.23(14) ?
C8 C7 C6 . . 119.71(17) ?
C8 C7 H7 . . 120.1 ?
C6 C7 H7 . . 120.1 ?
C9 C8 C7 . . 120.86(17) ?
C9 C8 H8 . . 119.6 ?
C7 C8 H8 . . 119.6 ?
C8 C9 C10 . . 120.12(16) ?
C8 C9 H9 . . 119.9 ?
C10 C9 H9 . . 119.9 ?
C9 C10 C11 . . 120.08(17) ?
C9 C10 H10 . . 120.0 ?
C11 C10 H10 . . 120.0 ?
C6 C11 C10 . . 119.66(14) ?
C6 C11 C12 . . 121.08(13) ?
C10 C11 C12 . . 119.26(14) ?
O2 C12 C11 . . 120.97(13) ?
O2 C12 C13 . . 121.60(14) ?
C11 C12 C13 . . 117.43(12) ?
C14 C13 C4 . . 120.94(12) ?
C14 C13 C12 . . 118.73(12) ?
C4 C13 C12 . . 120.33(13) ?
C13 C14 C1 . . 121.15(12) ?
C13 C14 H14 . . 119.4 ?
C1 C14 H14 . . 119.4 ?
N1 C15 H15A . . 109.5 ?
N1 C15 H15B . . 109.5 ?
H15A C15 H15B . . 109.5 ?
N1 C15 H15C . . 109.5 ?
H15A C15 H15C . . 109.5 ?
H15B C15 H15C . . 109.5 ?
N1 C16 H16A . . 109.5 ?
N1 C16 H16B . . 109.5 ?
H16A C16 H16B . . 109.5 ?
N1 C16 H16C . . 109.5 ?
H16A C16 H16C . . 109.5 ?
H16B C16 H16C . . 109.5 ?
C1 N1 C16 . . 120.78(13) ?
C1 N1 C15 . . 120.72(12) ?
C16 N1 C15 . . 117.68(13) ?

loop_
_geom_bond_atom_site_label_1
_geom_bond_atom_site_label_2
_geom_bond_site_symmetry_2
_geom_bond_distance
_geom_bond_publ_flag
C1 N1 . 1.3651(19) ?
C1 C14 . 1.4079(19) ?
C1 C2 . 1.4133(19) ?
C2 C3 . 1.366(2) ?
C2 H2 . 0.9300 ?
C3 C4 . 1.3970(19) ?
C3 H3 . 0.9300 ?
C4 C13 . 1.3987(18) ?
C4 C5 . 1.459(2) ?
C5 O1 . 1.2208(17) ?
C5 C6 . 1.490(2) ?
C6 C11 . 1.392(2) ?
C6 C7 . 1.396(2) ?
C7 C8 . 1.380(3) ?
C7 H7 . 0.9300 ?
C8 C9 . 1.370(3) ?
C8 H8 . 0.9300 ?
C9 C10 . 1.381(3) ?
C9 H9 . 0.9300 ?
C10 C11 . 1.394(2) ?
C10 H10 . 0.9300 ?
C11 C12 . 1.491(2) ?
C12 O2 . 1.2138(17) ?
C12 C13 . 1.4939(19) ?
C13 C14 . 1.385(2) ?
C14 H14 . 0.9300 ?
C15 N1 . 1.449(2) ?
C15 H15A . 0.9600 ?
C15 H15B . 0.9600 ?
C15 H15C . 0.9600 ?
C16 N1 . 1.444(2) ?
C16 H16A . 0.9600 ?
C16 H16B . 0.9600 ?
C16 H16C . 0.9600 ?

loop_
_geom_hbond_atom_site_label_D
_geom_hbond_atom_site_label_H
_geom_hbond_atom_site_label_A
_geom_hbond_site_symmetry_A
_geom_hbond_distance_DH
_geom_hbond_distance_HA
_geom_hbond_distance_DA
_geom_hbond_angle_DHA
_geom_hbond_publ_flag
C9 H9 O1 4_665 0.93 2.50 3.272(2) 140.1 yes

loop_
_geom_torsion_atom_site_label_1
_geom_torsion_atom_site_label_2
_geom_torsion_atom_site_label_3
_geom_torsion_atom_site_label_4
_geom_torsion_site_symmetry_1
_geom_torsion_site_symmetry_2
_geom_torsion_site_symmetry_3
_geom_torsion_site_symmetry_4
_geom_torsion
_geom_torsion_publ_flag
N1 C1 C2 C3 . . . . 178.16(13) ?
C14 C1 C2 C3 . . . . -1.1(2) ?
C1 C2 C3 C4 . . . . -0.5(2) ?
C2 C3 C4 C13 . . . . 1.3(2) ?
C2 C3 C4 C5 . . . . -178.30(14) ?
C3 C4 C5 O1 . . . . 1.6(2) ?
C13 C4 C5 O1 . . . . -178.05(14) ?
C3 C4 C5 C6 . . . . -179.42(12) ?
C13 C4 C5 C6 . . . . 1.0(2) ?
O1 C5 C6 C11 . . . . 178.32(15) ?
C4 C5 C6 C11 . . . . -0.7(2) ?
O1 C5 C6 C7 . . . . -1.4(2) ?
C4 C5 C6 C7 . . . . 179.60(13) ?
C11 C6 C7 C8 . . . . -0.5(2) ?
C5 C6 C7 C8 . . . . 179.16(15) ?
C6 C7 C8 C9 . . . . 0.6(3) ?
C7 C8 C9 C10 . . . . -0.3(3) ?
C8 C9 C10 C11 . . . . -0.1(3) ?
C7 C6 C11 C10 . . . . 0.2(2) ?
C5 C6 C11 C10 . . . . -179.49(13) ?
C7 C6 C11 C12 . . . . 179.74(13) ?
C5 C6 C11 C12 . . . . 0.0(2) ?
C9 C10 C11 C6 . . . . 0.1(2) ?
C9 C10 C11 C12 . . . . -179.45(14) ?
C6 C11 C12 O2 . . . . -179.89(14) ?
C10 C11 C12 O2 . . . . -0.4(2) ?
C6 C11 C12 C13 . . . . 0.4(2) ?
C10 C11 C12 C13 . . . . 179.92(13) ?
C3 C4 C13 C14 . . . . -0.7(2) ?
C5 C4 C13 C14 . . . . 178.97(13) ?
C3 C4 C13 C12 . . . . 179.82(12) ?
C5 C4 C13 C12 . . . . -0.5(2) ?
O2 C12 C13 C14 . . . . 0.6(2) ?
C11 C12 C13 C14 . . . . -179.66(12) ?
O2 C12 C13 C4 . . . . -179.87(14) ?
C11 C12 C13 C4 . . . . -0.14(19) ?
C4 C13 C14 C1 . . . . -0.9(2) ?
C12 C13 C14 C1 . . . . 178.63(12) ?
N1 C1 C14 C13 . . . . -177.49(13) ?
C2 C1 C14 C13 . . . . 1.7(2) ?
C14 C1 N1 C16 . . . . -10.0(2) ?
C2 C1 N1 C16 . . . . 170.79(14) ?
C14 C1 N1 C15 . . . . -179.41(14) ?
C2 C1 N1 C15 . . . . 1.4(2) ?

loop_
_cod_related_entry_id
_cod_related_entry_database
_cod_related_entry_code
1 ChemSpider 2117105
